data_1513172
loop_
_publ_author_name
'Tacheva, D.'
'Ivanova, B.'
'Mayer-Figge, H.'
'Sheldrick, W.'
'Spiteller, M.'

_publ_section_title
;
 Properties of the Michael's adducts of the substituted
 2-amino-5-oxonitriles
;
_journal_name_full 'Spectrochimica Acta Part A'
_journal_page_first 588
_journal_page_last 593
_journal_paper_doi 10.1016/j.saa.2010.06.006
_journal_volume 77
_journal_year 2010
_chemical_formula_moiety 'C30 H23 Cl N2 O'
_chemical_formula_sum 'C30 H23 Cl N2 O'
_chemical_formula_weight 462.95
_space_group_IT_number 14
_symmetry_cell_setting monoclinic
_symmetry_space_group_name_Hall '-P 2ybc'
_symmetry_space_group_name_H-M 'P 1 21/c 1'
_atom_sites_solution_hydrogens geom
_atom_sites_solution_primary direct
_atom_sites_solution_secondary difmap
_audit_creation_method SHELXL-97
_cell_angle_alpha 90.00
_cell_angle_beta 106.60(3)
_cell_angle_gamma 90.00
_cell_formula_units_Z 4
_cell_length_a 11.532(2)
_cell_length_b 17.691(4)
_cell_length_c 12.892(3)
_cell_measurement_reflns_used 18
_cell_measurement_temperature 294(2)
_cell_measurement_theta_max 14.6
_cell_measurement_theta_min 7.3
_cell_volume 2520.5(10)
_computing_cell_refinement 'Siemens R3m/V (Siemens, 1989)'
_computing_data_collection 'Siemens R3m/V (Siemens, 1989)'
_computing_data_reduction 'XDISK (Siemens, 1989)'
_computing_molecular_graphics 'Siemens SHELXTL-PLUS (Sheldrick, 1995)'
_computing_publication_material 'SHELXL-97 (Sheldrick, 1997)'
_computing_structure_refinement 'SHELXL-97 (Sheldrick, 1997)'
_computing_structure_solution 'SHELXS-97 (Sheldrick, 1997)'
_diffrn_ambient_temperature 294(2)
_diffrn_measured_fraction_theta_full 0.996
_diffrn_measured_fraction_theta_max 0.996
_diffrn_measurement_device_type 'Siemens P4 4-circle'
_diffrn_measurement_method 'Omega scans'
_diffrn_radiation_monochromator graphite
_diffrn_radiation_source 'fine-focus sealed tube'
_diffrn_radiation_type MoK\a
_diffrn_radiation_wavelength 0.71073
_diffrn_reflns_av_R_equivalents 0.1182
_diffrn_reflns_av_sigmaI/netI 0.2795
_diffrn_reflns_limit_h_max 13
_diffrn_reflns_limit_h_min -1
_diffrn_reflns_limit_k_max 21
_diffrn_reflns_limit_k_min -1
_diffrn_reflns_limit_l_max 14
_diffrn_reflns_limit_l_min -15
_diffrn_reflns_number 5452
_diffrn_reflns_theta_full 25.00
_diffrn_reflns_theta_max 25.00
_diffrn_reflns_theta_min 2.01
_diffrn_standards_decay_% 1
_diffrn_standards_interval_count 100
_diffrn_standards_number 3
_exptl_absorpt_coefficient_mu 0.176
_exptl_absorpt_correction_T_max 0.9640
_exptl_absorpt_correction_T_min 0.9094
_exptl_absorpt_correction_type psi-scan
_exptl_absorpt_process_details
;
XPREP. Sheldrick, G.M., (1995). SHELXTL, Release 5.03 for Siemens R3
crystallographic research system. Siemens Analytical X-Ray Instruments,
Inc., Madison, USA.
;
_exptl_crystal_colour colourless
_exptl_crystal_density_diffrn 1.220
_exptl_crystal_density_method 'not measured'
_exptl_crystal_description 'long prism'
_exptl_crystal_F_000 968
_exptl_crystal_size_max 0.55
_exptl_crystal_size_mid 0.29
_exptl_crystal_size_min 0.21
_refine_diff_density_max 0.203
_refine_diff_density_min -0.205
_refine_diff_density_rms 0.052
_refine_ls_extinction_method none
_refine_ls_goodness_of_fit_ref 0.853
_refine_ls_hydrogen_treatment constr
_refine_ls_matrix_type full
_refine_ls_number_parameters 307
_refine_ls_number_reflns 4426
_refine_ls_number_restraints 0
_refine_ls_restrained_S_all 0.853
_refine_ls_R_factor_all 0.3198
_refine_ls_R_factor_gt 0.1003
_refine_ls_shift/su_max 0.000
_refine_ls_shift/su_mean 0.000
_refine_ls_structure_factor_coef Fsqd
_refine_ls_weighting_details 'calc w=1/[\s^2^(Fo^2^)+(0.0576P)^2^+0.0000P] where P=(Fo^2^+2Fc^2^)/3'
_refine_ls_weighting_scheme calc
_refine_ls_wR_factor_gt 0.1492
_refine_ls_wR_factor_ref 0.1944
_reflns_number_gt 1266
_reflns_number_total 4426
_reflns_threshold_expression >2sigma(I)
_cod_data_source_file 28-09.CIF
_cod_data_source_block 28-09
_cod_depositor_comments
;
The following automatic conversions were performed:

'_symmetry_cell_setting' value 'Monoclinic' changed to 'monoclinic'
according to the built-in table from CIF Core dictionary named
'cif_core.dic' version 2.4.1 from
2010-06-29.

'_exptl_absorpt_correction_type' value 'Psi-scan'
changed to 'psi-scan' according to the built-in table from CIF Core
dictionary named 'cif_core.dic' version 2.4.1 from 2010-06-29.

Automatic conversion script
Id: cif_fix_values 1891 2012-01-12 08:04:46Z andrius 

The following automatic conversions were performed:

'_refine_ls_hydrogen_treatment' value 'constr.' was replaced with the
value 'constr' as specified in the replacement file
'src/cod-tools/trunk/data/replacement-values/replacement_values.lst'.

Automatic conversion script
Id: cif_fix_values 5376 2017-05-30 11:51:03Z andrius 
;
_cod_original_cell_volume 2520.6(9)
_cod_original_sg_symbol_H-M 'P 2(1)/c'
_cod_database_code 1513172

loop_
_symmetry_equiv_pos_as_xyz
'x, y, z'
'-x, y+1/2, -z+1/2'
'-x, -y, -z'
'x, -y-1/2, z-1/2'

loop_
_atom_site_label
_atom_site_type_symbol
_atom_site_fract_x
_atom_site_fract_y
_atom_site_fract_z
_atom_site_U_iso_or_equiv
_atom_site_adp_type
_atom_site_occupancy
_atom_site_symmetry_multiplicity
_atom_site_calc_flag
_atom_site_refinement_flags
C1 C 0.4064(5) -0.1824(3) -0.5251(5) 0.0441(18) Uani 1 1 d .
H1 H 0.4238 -0.1574 -0.5869 0.053 Uiso 1 1 calc R
C2 C 0.2774(5) -0.2195(4) -0.5667(5) 0.0425(17) Uani 1 1 d .
H2 H 0.2616 -0.2517 -0.5104 0.051 Uiso 1 1 calc R
C21 C 0.2759(6) -0.2651(4) -0.6634(6) 0.0479(19) Uani 1 1 d .
N2 N 0.2753(5) -0.2987(4) -0.7395(5) 0.073(2) Uani 1 1 d .
N3 N 0.1852(4) -0.1586(3) -0.5972(4) 0.0416(14) Uani 1 1 d .
C4 C 0.0771(5) -0.1732(4) -0.5935(5) 0.0372(17) Uani 1 1 d .
C5 C 0.4087(5) -0.1217(4) -0.4394(5) 0.0475(18) Uani 1 1 d .
H51 H 0.3427 -0.0865 -0.4677 0.057 Uiso 1 1 calc R
H54 H 0.3961 -0.1456 -0.3758 0.057 Uiso 1 1 calc R
C6 C 0.5267(5) -0.0785(3) -0.4071(6) 0.0429(18) Uani 1 1 d .
O6 O 0.5860(4) -0.0698(3) -0.4717(4) 0.0644(15) Uani 1 1 d .
C11 C 0.5053(6) -0.2407(4) -0.4809(6) 0.0460(18) Uani 1 1 d .
C12 C 0.5977(6) -0.2483(4) -0.5268(6) 0.071(2) Uani 1 1 d .
H12 H 0.5962 -0.2208 -0.5886 0.085 Uiso 1 1 calc R
C13 C 0.6945(8) -0.2968(5) -0.4818(8) 0.097(3) Uani 1 1 d .
H13 H 0.7589 -0.2999 -0.5116 0.116 Uiso 1 1 calc R
C14 C 0.6941(8) -0.3401(5) -0.3932(9) 0.092(3) Uani 1 1 d .
H14 H 0.7579 -0.3730 -0.3636 0.111 Uiso 1 1 calc R
C15 C 0.5987(8) -0.3348(5) -0.3477(6) 0.083(3) Uani 1 1 d .
H15 H 0.5976 -0.3645 -0.2885 0.100 Uiso 1 1 calc R
C16 C 0.5039(6) -0.2841(4) -0.3924(6) 0.062(2) Uani 1 1 d .
H16 H 0.4399 -0.2797 -0.3622 0.074 Uiso 1 1 calc R
C31 C 0.0349(6) -0.2489(4) -0.5667(7) 0.0483(18) Uani 1 1 d .
C32 C -0.0261(7) -0.2963(5) -0.6467(7) 0.084(3) Uani 1 1 d .
H32 H -0.0428 -0.2812 -0.7185 0.100 Uiso 1 1 calc R
C33 C -0.0644(10) -0.3681(6) -0.6220(11) 0.127(5) Uani 1 1 d .
H33 H -0.1010 -0.4020 -0.6768 0.152 Uiso 1 1 calc R
C34 C -0.0466(10) -0.3867(6) -0.5167(13) 0.127(6) Uani 1 1 d .
H34 H -0.0771 -0.4324 -0.5000 0.152 Uiso 1 1 calc R
C35 C 0.0148(8) -0.3405(6) -0.4338(10) 0.111(4) Uani 1 1 d .
H35 H 0.0298 -0.3556 -0.3621 0.133 Uiso 1 1 calc R
C36 C 0.0544(6) -0.2701(5) -0.4597(7) 0.071(2) Uani 1 1 d .
H36 H 0.0940 -0.2373 -0.4047 0.085 Uiso 1 1 calc R
C41 C -0.0117(5) -0.1091(4) -0.6187(5) 0.0387(17) Uani 1 1 d .
C42 C 0.0131(6) -0.0430(4) -0.6663(5) 0.065(2) Uani 1 1 d .
H42 H 0.0852 -0.0385 -0.6846 0.078 Uiso 1 1 calc R
C43 C -0.0693(6) 0.0169(4) -0.6871(6) 0.072(2) Uani 1 1 d .
H43 H -0.0521 0.0605 -0.7202 0.086 Uiso 1 1 calc R
C44 C -0.1752(7) 0.0122(4) -0.6591(6) 0.068(2) Uani 1 1 d .
H44 H -0.2290 0.0527 -0.6715 0.082 Uiso 1 1 calc R
C45 C -0.2009(6) -0.0536(4) -0.6121(6) 0.061(2) Uani 1 1 d .
H45 H -0.2723 -0.0574 -0.5926 0.073 Uiso 1 1 calc R
C46 C -0.1201(6) -0.1149(4) -0.5935(5) 0.054(2) Uani 1 1 d .
H46 H -0.1396 -0.1595 -0.5642 0.065 Uiso 1 1 calc R
C51 C 0.5689(5) -0.0436(3) -0.2970(5) 0.0381(17) Uani 1 1 d .
C52 C 0.6571(6) 0.0125(4) -0.2807(6) 0.058(2) Uani 1 1 d .
H52 H 0.6874 0.0270 -0.3372 0.070 Uiso 1 1 calc R
C53 C 0.6996(6) 0.0466(4) -0.1807(6) 0.061(2) Uani 1 1 d .
H53 H 0.7560 0.0854 -0.1709 0.073 Uiso 1 1 calc R
C54 C 0.6591(6) 0.0234(4) -0.0960(6) 0.059(2) Uani 1 1 d .
Cl1 Cl 0.71986(19) 0.06250(12) 0.03298(17) 0.0913(8) Uani 1 1 d .
C55 C 0.5739(6) -0.0329(4) -0.1100(6) 0.063(2) Uani 1 1 d .
H55 H 0.5475 -0.0491 -0.0519 0.076 Uiso 1 1 calc R
C56 C 0.5275(6) -0.0652(4) -0.2112(6) 0.056(2) Uani 1 1 d .
H56 H 0.4677 -0.1021 -0.2214 0.067 Uiso 1 1 calc R

loop_
_atom_site_aniso_label
_atom_site_aniso_U_11
_atom_site_aniso_U_22
_atom_site_aniso_U_33
_atom_site_aniso_U_23
_atom_site_aniso_U_13
_atom_site_aniso_U_12
C1 0.025(4) 0.054(5) 0.055(5) 0.000(4) 0.015(3) 0.001(4)
C2 0.036(4) 0.044(4) 0.046(4) 0.000(4) 0.010(4) 0.001(4)
C21 0.030(4) 0.046(5) 0.062(5) -0.005(4) 0.004(4) 0.010(4)
N2 0.060(4) 0.073(5) 0.083(5) -0.021(4) 0.016(4) 0.009(4)
N3 0.031(3) 0.029(3) 0.064(4) -0.003(3) 0.011(3) 0.005(3)
C4 0.025(4) 0.043(4) 0.044(4) -0.005(3) 0.011(3) 0.006(4)
C5 0.033(4) 0.059(5) 0.052(4) -0.006(4) 0.016(4) 0.010(4)
C6 0.031(4) 0.035(4) 0.068(5) 0.008(4) 0.022(4) -0.005(3)
O6 0.053(3) 0.071(4) 0.077(4) -0.001(3) 0.031(3) -0.014(3)
C11 0.039(4) 0.051(5) 0.049(5) -0.002(4) 0.016(4) 0.007(4)
C12 0.050(5) 0.084(6) 0.086(6) 0.009(5) 0.029(5) 0.030(5)
C13 0.068(7) 0.091(8) 0.140(10) 0.005(7) 0.044(7) 0.027(6)
C14 0.053(6) 0.073(7) 0.129(9) 0.003(6) -0.007(6) 0.038(5)
C15 0.072(6) 0.094(7) 0.079(6) 0.008(5) 0.013(6) 0.021(6)
C16 0.045(5) 0.076(6) 0.065(5) 0.006(5) 0.014(4) 0.012(5)
C31 0.028(4) 0.039(5) 0.081(6) 0.011(5) 0.020(4) 0.010(4)
C32 0.082(7) 0.058(6) 0.125(8) -0.027(6) 0.053(6) -0.014(5)
C33 0.143(10) 0.073(9) 0.220(14) -0.046(9) 0.141(11) -0.036(7)
C34 0.093(9) 0.051(7) 0.29(2) 0.025(10) 0.133(12) 0.020(6)
C35 0.057(7) 0.105(10) 0.182(12) 0.096(9) 0.052(7) 0.031(6)
C36 0.041(5) 0.080(7) 0.087(6) 0.036(5) 0.010(5) 0.004(4)
C41 0.023(4) 0.049(5) 0.045(4) 0.002(4) 0.011(3) -0.001(4)
C42 0.051(5) 0.065(6) 0.088(6) 0.018(5) 0.036(5) 0.011(5)
C43 0.064(6) 0.051(5) 0.116(7) 0.031(5) 0.049(5) 0.019(5)
C44 0.062(6) 0.065(6) 0.083(6) 0.018(5) 0.029(5) 0.028(5)
C45 0.042(4) 0.058(5) 0.090(6) -0.004(5) 0.032(4) 0.018(4)
C46 0.047(5) 0.049(5) 0.071(5) 0.000(4) 0.022(4) 0.011(4)
C51 0.024(4) 0.034(4) 0.053(5) 0.005(4) 0.007(4) -0.007(3)
C52 0.055(5) 0.056(5) 0.060(5) -0.007(4) 0.011(4) -0.011(4)
C53 0.038(4) 0.063(6) 0.080(6) -0.005(5) 0.013(4) -0.023(4)
C54 0.055(5) 0.060(6) 0.056(5) -0.006(4) 0.008(4) 0.002(4)
Cl1 0.0837(16) 0.0988(18) 0.0805(15) -0.0295(14) 0.0058(13) -0.0229(14)
C55 0.074(6) 0.063(6) 0.070(6) -0.019(5) 0.047(5) -0.026(5)
C56 0.057(5) 0.048(5) 0.071(5) -0.007(5) 0.032(5) -0.018(4)

loop_
_atom_type_symbol
_atom_type_description
_atom_type_scat_dispersion_real
_atom_type_scat_dispersion_imag
_atom_type_scat_source
C C 0.0033 0.0016 'International Tables Vol C Tables 4.2.6.8 and 6.1.1.4'
H H 0.0000 0.0000 'International Tables Vol C Tables 4.2.6.8 and 6.1.1.4'
N N 0.0061 0.0033 'International Tables Vol C Tables 4.2.6.8 and 6.1.1.4'
O O 0.0106 0.0060 'International Tables Vol C Tables 4.2.6.8 and 6.1.1.4'
Cl Cl 0.1484 0.1585 'International Tables Vol C Tables 4.2.6.8 and 6.1.1.4'

loop_
_geom_angle_atom_site_label_1
_geom_angle_atom_site_label_2
_geom_angle_atom_site_label_3
_geom_angle
C11 C1 C5 110.3(5)
C11 C1 C2 112.2(5)
C5 C1 C2 111.0(5)
C11 C1 H1 107.7
C5 C1 H1 107.7
C2 C1 H1 107.7
C21 C2 N3 109.7(5)
C21 C2 C1 107.3(5)
N3 C2 C1 108.8(5)
C21 C2 H2 110.3
N3 C2 H2 110.3
C1 C2 H2 110.3
N2 C21 C2 178.3(8)
C4 N3 C2 118.2(5)
N3 C4 C31 124.7(6)
N3 C4 C41 116.7(6)
C31 C4 C41 118.6(5)
C6 C5 C1 112.4(5)
C6 C5 H51 109.1
C1 C5 H51 109.1
C6 C5 H54 109.1
C1 C5 H54 109.1
H51 C5 H54 107.9
O6 C6 C51 119.9(6)
O6 C6 C5 120.5(6)
C51 C6 C5 119.6(6)
C12 C11 C16 120.0(7)
C12 C11 C1 119.8(7)
C16 C11 C1 120.1(6)
C11 C12 C13 120.7(8)
C11 C12 H12 119.7
C13 C12 H12 119.7
C14 C13 C12 119.7(9)
C14 C13 H13 120.2
C12 C13 H13 120.2
C13 C14 C15 120.2(8)
C13 C14 H14 119.9
C15 C14 H14 119.9
C14 C15 C16 119.1(8)
C14 C15 H15 120.4
C16 C15 H15 120.4
C11 C16 C15 120.2(7)
C11 C16 H16 119.9
C15 C16 H16 119.9
C32 C31 C36 119.4(8)
C32 C31 C4 120.5(7)
C36 C31 C4 120.0(7)
C31 C32 C33 120.8(9)
C31 C32 H32 119.6
C33 C32 H32 119.6
C34 C33 C32 118.4(12)
C34 C33 H33 120.8
C32 C33 H33 120.8
C33 C34 C35 122.3(13)
C33 C34 H34 118.9
C35 C34 H34 118.9
C34 C35 C36 118.4(11)
C34 C35 H35 120.8
C36 C35 H35 120.8
C31 C36 C35 120.5(9)
C31 C36 H36 119.8
C35 C36 H36 119.8
C46 C41 C42 118.7(7)
C46 C41 C4 120.1(6)
C42 C41 C4 121.3(6)
C41 C42 C43 120.6(7)
C41 C42 H42 119.7
C43 C42 H42 119.7
C44 C43 C42 120.8(7)
C44 C43 H43 119.6
C42 C43 H43 119.6
C43 C44 C45 118.9(7)
C43 C44 H44 120.5
C45 C44 H44 120.5
C44 C45 C46 120.7(7)
C44 C45 H45 119.7
C46 C45 H45 119.7
C41 C46 C45 120.3(7)
C41 C46 H46 119.9
C45 C46 H46 119.9
C56 C51 C52 118.8(7)
C56 C51 C6 123.6(6)
C52 C51 C6 117.6(6)
C53 C52 C51 120.1(7)
C53 C52 H52 120.0
C51 C52 H52 120.0
C54 C53 C52 120.3(7)
C54 C53 H53 119.9
C52 C53 H53 119.9
C53 C54 C55 120.4(7)
C53 C54 Cl1 120.3(6)
C55 C54 Cl1 119.2(7)
C54 C55 C56 119.5(7)
C54 C55 H55 120.3
C56 C55 H55 120.3
C51 C56 C55 120.8(6)
C51 C56 H56 119.6
C55 C56 H56 119.6

loop_
_geom_bond_atom_site_label_1
_geom_bond_atom_site_label_2
_geom_bond_distance
C1 C11 1.523(8)
C1 C5 1.535(7)
C1 C2 1.574(7)
C1 H1 0.9800
C2 C21 1.480(8)
C2 N3 1.485(7)
C2 H2 0.9800
C21 N2 1.146(7)
N3 C4 1.287(6)
C4 C31 1.499(8)
C4 C41 1.500(8)
C5 C6 1.512(7)
C5 H51 0.9700
C5 H54 0.9700
C6 O6 1.229(7)
C6 C51 1.497(8)
C11 C12 1.365(8)
C11 C16 1.378(8)
C12 C13 1.397(9)
C12 H12 0.9300
C13 C14 1.376(10)
C13 H13 0.9300
C14 C15 1.390(10)
C14 H14 0.9300
C15 C16 1.405(9)
C15 H15 0.9300
C16 H16 0.9300
C31 C32 1.358(9)
C31 C36 1.384(8)
C32 C33 1.412(11)
C32 H32 0.9300
C33 C34 1.355(14)
C33 H33 0.9300
C34 C35 1.370(13)
C34 H34 0.9300
C35 C36 1.400(10)
C35 H35 0.9300
C36 H36 0.9300
C41 C46 1.382(7)
C41 C42 1.389(8)
C42 C43 1.397(8)
C42 H42 0.9300
C43 C44 1.371(9)
C43 H43 0.9300
C44 C45 1.384(8)
C44 H44 0.9300
C45 C46 1.404(8)
C45 H45 0.9300
C46 H46 0.9300
C51 C56 1.378(8)
C51 C52 1.394(7)
C52 C53 1.379(8)
C52 H52 0.9300
C53 C54 1.368(8)
C53 H53 0.9300
C54 C55 1.375(8)
C54 Cl1 1.751(7)
C55 C56 1.385(8)
C55 H55 0.9300
C56 H56 0.9300
